data_7042498
loop_
_publ_author_name
'Szimhardt, Norbert'
'B\"olter, Marc F'
'Born, Maximilian'
'Klap\"otke, Thomas M'
'Stierstorfer, J\"org'

_publ_section_title
;
 Metal salts and complexes of 1,1'-dinitramino-5,5'-bitetrazole.
;
_journal_issue 15
_journal_name_full 'Dalton transactions (Cambridge, England : 2003)'
_journal_page_first 5033
_journal_page_last 5040
_journal_paper_doi 10.1039/c7dt00536a
_journal_volume 46
_journal_year 2017
_chemical_formula_moiety 'C2 H4 N12 Na2 O6'
_chemical_formula_sum 'C2 H4 N12 Na2 O6'
_chemical_formula_weight 338.08
_chemical_name_common 'disodium 1,1-dinitramino-5,5-bitetrazolate dihydrate'
_chemical_name_systematic
;
disodium 1,1-dinitramino-5,5-bitetrazolate dihydrate
;
_space_group_crystal_system monoclinic
_space_group_IT_number 14
_space_group_name_Hall '-P 2ybc'
_space_group_name_H-M_alt 'P 1 21/c 1'
_symmetry_cell_setting monoclinic
_symmetry_Int_Tables_number 14
_symmetry_space_group_name_Hall '-P 2ybc'
_symmetry_space_group_name_H-M 'P 1 21/c 1'
_atom_sites_solution_hydrogens difmap
_audit_creation_date
;
'Fri Nov 13 15:13:25 2015'
;
_audit_creation_method SHELXL-2013
_audit_update_record
;
2016-08-19 deposited with the CCDC.
2017-03-16 downloaded from the CCDC.
;
_cell_angle_alpha 90
_cell_angle_beta 105.804(5)
_cell_angle_gamma 90
_cell_formula_units_Z 2
_cell_length_a 8.8347(5)
_cell_length_b 9.4711(5)
_cell_length_c 7.2402(4)
_cell_measurement_reflns_used 1090
_cell_measurement_temperature 173(2)
_cell_measurement_theta_max 32.4970
_cell_measurement_theta_min 4.7480
_cell_volume 582.92(6)
_computing_cell_refinement
;
CrysAlisPro, Agilent Technologies,
Version 1.171.37.33 (release 27-03-2014 CrysAlis171 .NET)
(compiled Mar 27 2014,17:12:48)
;
_computing_data_collection
;
CrysAlisPro, Agilent Technologies,
Version 1.171.37.33 (release 27-03-2014 CrysAlis171 .NET)
(compiled Mar 27 2014,17:12:48)
;
_computing_data_reduction
;
CrysAlisPro, Agilent Technologies,
Version 1.171.37.33 (release 27-03-2014 CrysAlis171 .NET)
(compiled Mar 27 2014,17:12:48)
;
_computing_structure_refinement 'SHELXL-2013 (Sheldrick, 2013)'
_diffrn_ambient_temperature 173(2)
_diffrn_detector 'CCD plate'
_diffrn_detector_area_resol_mean 15.9809
_diffrn_detector_type Sapphire3
_diffrn_measured_fraction_theta_full 0.995
_diffrn_measured_fraction_theta_max 0.996
_diffrn_measurement_details
;
#__ type_ start__ end____ width___ exp.time_
  1 omega   -1.00  103.00   1.0000   20.0000
omega____ theta____ kappa____ phi______ frames
    -       32.0000   79.0000    0.0000 104

#__ type_ start__ end____ width___ exp.time_
  2 omega   -1.00  103.00   1.0000   20.0000
omega____ theta____ kappa____ phi______ frames
    -       32.0000   79.0000  120.0000 104

#__ type_ start__ end____ width___ exp.time_
  3 omega  -65.00   39.00   1.0000   20.0000
omega____ theta____ kappa____ phi______ frames
    -      -32.0000   80.0000  250.0000 104

;
_diffrn_measurement_device 'four-circle diffractometer'
_diffrn_measurement_device_type 'Xcalibur, Sapphire3'
_diffrn_measurement_method '\w scans'
_diffrn_orient_matrix_UB_11 -0.0451535000
_diffrn_orient_matrix_UB_12 0.0059706000
_diffrn_orient_matrix_UB_13 0.0669781000
_diffrn_orient_matrix_UB_21 0.0369202000
_diffrn_orient_matrix_UB_22 -0.0614002000
_diffrn_orient_matrix_UB_23 0.0479093000
_diffrn_orient_matrix_UB_31 0.0596990000
_diffrn_orient_matrix_UB_32 0.0424510000
_diffrn_orient_matrix_UB_33 0.0598706000
_diffrn_radiation_monochromator graphite
_diffrn_radiation_probe x-ray
_diffrn_radiation_type MoK\a
_diffrn_radiation_wavelength 0.71073
_diffrn_reflns_av_R_equivalents 0.0273
_diffrn_reflns_av_sigmaI/netI 0.0550
_diffrn_reflns_av_unetI/netI 0.0334
_diffrn_reflns_Laue_measured_fraction_full 0.995
_diffrn_reflns_Laue_measured_fraction_max 0.996
_diffrn_reflns_limit_h_max 10
_diffrn_reflns_limit_h_min -10
_diffrn_reflns_limit_k_max 11
_diffrn_reflns_limit_k_min -11
_diffrn_reflns_limit_l_max 8
_diffrn_reflns_limit_l_min -6
_diffrn_reflns_number 2933
_diffrn_reflns_point_group_measured_fraction_full 0.995
_diffrn_reflns_point_group_measured_fraction_max 0.996
_diffrn_reflns_theta_full 25.242
_diffrn_reflns_theta_max 25.999
_diffrn_reflns_theta_min 4.304
_diffrn_source 'Enhance (Mo) X-ray Source'
_exptl_absorpt_coefficient_mu 0.236
_exptl_absorpt_correction_T_max 0.99999
_exptl_absorpt_correction_T_min 0.98689
_exptl_absorpt_correction_type multi-scan
_exptl_absorpt_process_details
;
CrysAlisPro, Agilent Technologies,
Version 1.171.37.33 (release 27-03-2014 CrysAlis171 .NET)
(compiled Mar 27 2014,17:12:48)
Empirical absorption correction using spherical harmonics,
 implemented in SCALE3 ABSPACK scaling algorithm.
Empirical absorption correction using spherical harmonics,
 implemented in SCALE3 ABSPACK scaling algorithm.
;
_exptl_crystal_colour 'clear colourless'
_exptl_crystal_density_diffrn 1.927
_exptl_crystal_description block
_exptl_crystal_F_000 340
_exptl_crystal_size_max 0.280
_exptl_crystal_size_mid 0.150
_exptl_crystal_size_min 0.080
_refine_diff_density_max 0.265
_refine_diff_density_min -0.258
_refine_diff_density_rms 0.059
_refine_ls_extinction_method none
_refine_ls_goodness_of_fit_ref 1.105
_refine_ls_hydrogen_treatment refall
_refine_ls_matrix_type full
_refine_ls_number_parameters 108
_refine_ls_number_reflns 1136
_refine_ls_number_restraints 0
_refine_ls_restrained_S_all 1.105
_refine_ls_R_factor_all 0.0392
_refine_ls_R_factor_gt 0.0305
_refine_ls_shift/su_max 0.000
_refine_ls_shift/su_mean 0.000
_refine_ls_structure_factor_coef Fsqd
_refine_ls_weighting_details 'w=1/[\s^2^(Fo^2^)+(0.0393P)^2^+0.0474P] where P=(Fo^2^+2Fc^2^)/3'
_refine_ls_weighting_scheme calc
_refine_ls_wR_factor_gt 0.0758
_refine_ls_wR_factor_ref 0.0812
_reflns_Friedel_coverage 0.000
_reflns_number_gt 956
_reflns_number_total 1136
_reflns_threshold_expression 'I > 2\s(I)'
_cod_data_source_file c7dt00536a2.cif
_cod_data_source_block kx429
_cod_depositor_comments 'Adding full bibliography for 7042497--7042508.cif.'
_cod_database_code 7042498
_shelx_space_group_comment
;
The symmetry employed for this shelxl refinement is uniquely defined
by the following loop, which should always be used as a source of
symmetry information in preference to the above space-group names.
They are only intended as comments.
;
_shelx_estimated_absorpt_t_min 0.937
_shelx_estimated_absorpt_t_max 0.981
_shelxl_version_number 2013-4

loop_
_space_group_symop_operation_xyz
'x, y, z'
'-x, y+1/2, -z+1/2'
'-x, -y, -z'
'x, -y-1/2, z-1/2'

loop_
_atom_site_label
_atom_site_type_symbol
_atom_site_fract_x
_atom_site_fract_y
_atom_site_fract_z
_atom_site_U_iso_or_equiv
_atom_site_adp_type
_atom_site_occupancy
_atom_site_site_symmetry_order
_atom_site_calc_flag
O1 O 0.29860(15) 0.62812(13) 0.41067(17) 0.0211(3) Uani 1 1 d
O2 O 0.47642(14) 0.63355(13) 0.68561(17) 0.0199(3) Uani 1 1 d
N3 N 0.19352(17) 0.29375(15) 0.3840(2) 0.0208(4) Uani 1 1 d
N1 N -0.05272(17) 0.35970(15) 0.3172(2) 0.0204(4) Uani 1 1 d
N2 N 0.05268(17) 0.26707(17) 0.2786(2) 0.0255(4) Uani 1 1 d
N4 N 0.18195(16) 0.40563(15) 0.49365(19) 0.0135(3) Uani 1 1 d
N5 N 0.31403(16) 0.45447(14) 0.6329(2) 0.0145(3) Uani 1 1 d
N6 N 0.36161(15) 0.57496(14) 0.56991(19) 0.0138(3) Uani 1 1 d
C1 C 0.03019(19) 0.44308(17) 0.4530(2) 0.0139(4) Uani 1 1 d
Na Na 0.44515(8) 0.15898(7) 0.46386(10) 0.0192(2) Uani 1 1 d
O3 O 0.68719(16) 0.04800(14) 0.4726(2) 0.0207(3) Uani 1 1 d
H3B H 0.711(3) 0.068(3) 0.361(4) 0.054(8) Uiso 1 1 d
H3A H 0.752(4) 0.074(3) 0.559(4) 0.058(9) Uiso 1 1 d

loop_
_atom_site_aniso_label
_atom_site_aniso_U_11
_atom_site_aniso_U_22
_atom_site_aniso_U_33
_atom_site_aniso_U_23
_atom_site_aniso_U_13
_atom_site_aniso_U_12
O1 0.0290(7) 0.0197(7) 0.0130(6) 0.0052(5) 0.0029(5) 0.0004(5)
O2 0.0153(7) 0.0222(7) 0.0203(7) -0.0013(5) 0.0019(5) -0.0048(5)
N3 0.0189(8) 0.0188(8) 0.0248(9) -0.0070(6) 0.0058(7) 0.0018(6)
N1 0.0150(8) 0.0215(8) 0.0225(9) -0.0081(6) 0.0012(6) 0.0032(6)
N2 0.0176(9) 0.0276(9) 0.0292(10) -0.0139(7) 0.0026(7) 0.0028(7)
N4 0.0117(7) 0.0139(7) 0.0142(7) -0.0011(6) 0.0024(6) 0.0011(5)
N5 0.0119(7) 0.0151(7) 0.0152(8) 0.0019(5) 0.0013(6) -0.0016(5)
N6 0.0121(7) 0.0166(8) 0.0138(8) -0.0011(5) 0.0053(6) 0.0026(6)
C1 0.0122(8) 0.0153(8) 0.0141(9) 0.0012(6) 0.0032(7) 0.0018(6)
Na 0.0178(4) 0.0185(4) 0.0207(4) 0.0025(3) 0.0043(3) 0.0024(3)
O3 0.0199(7) 0.0253(7) 0.0160(8) 0.0004(5) 0.0030(6) -0.0028(5)

loop_
_atom_type_symbol
_atom_type_description
_atom_type_scat_dispersion_real
_atom_type_scat_dispersion_imag
_atom_type_scat_source
C C 0.0033 0.0016 'International Tables Vol C Tables 4.2.6.8 and 6.1.1.4'
N N 0.0061 0.0033 'International Tables Vol C Tables 4.2.6.8 and 6.1.1.4'
Na Na 0.0362 0.0249 'International Tables Vol C Tables 4.2.6.8 and 6.1.1.4'
O O 0.0106 0.0060 'International Tables Vol C Tables 4.2.6.8 and 6.1.1.4'
H H 0.0000 0.0000 'International Tables Vol C Tables 4.2.6.8 and 6.1.1.4'

loop_
_geom_angle_atom_site_label_1
_geom_angle_atom_site_label_2
_geom_angle_atom_site_label_3
_geom_angle
_geom_angle_site_symmetry_1
_geom_angle_site_symmetry_3
N6 O1 Na 83.12(9) . 3_666
N6 O2 Na 109.66(10) . 3_666
N6 O2 Na 133.07(10) . 2_656
Na O2 Na 110.26(5) 3_666 2_656
N2 N3 N4 106.63(13) . .
N2 N3 Na 133.65(11) . .
N4 N3 Na 118.25(10) . .
C1 N1 N2 105.48(14) . .
N3 N2 N1 110.75(13) . .
C1 N4 N3 108.13(13) . .
C1 N4 N5 131.32(14) . .
N3 N4 N5 120.28(13) . .
N6 N5 N4 108.35(12) . .
N6 N5 Na 124.42(10) . 4_566
N4 N5 Na 127.21(10) . 4_566
O1 N6 O2 121.11(14) . .
O1 N6 N5 123.97(14) . .
O2 N6 N5 114.92(13) . .
N1 C1 N4 108.98(14) . .
N1 C1 C1 126.49(19) . 3_566
N4 C1 C1 124.52(19) . 3_566
O3 Na O3 96.68(5) . 3_656
O3 Na O2 90.33(5) . 3_666
O3 Na O2 164.00(5) 3_656 3_666
O3 Na O2 86.00(5) . 2_646
O3 Na O2 74.67(5) 3_656 2_646
O2 Na O2 120.32(5) 3_666 2_646
O3 Na N3 167.40(6) . .
O3 Na N3 90.72(5) 3_656 .
O2 Na N3 80.05(5) 3_666 .
O2 Na N3 105.85(5) 2_646 .
O3 Na N5 90.78(5) . 4_565
O3 Na N5 73.70(5) 3_656 4_565
O2 Na N5 91.91(5) 3_666 4_565
O2 Na N5 147.59(5) 2_646 4_565
N3 Na N5 81.49(5) . 4_565
O3 Na O1 71.76(4) . 3_666
O3 Na O1 150.02(5) 3_656 3_666
O2 Na O1 45.98(4) 3_666 3_666
O2 Na O1 76.95(4) 2_646 3_666
N3 Na O1 106.24(5) . 3_666
N5 Na O1 132.25(5) 4_565 3_666
O3 Na Na 48.64(4) . 3_656
O3 Na Na 48.04(4) 3_656 3_656
O2 Na Na 136.96(4) 3_666 3_656
O2 Na Na 75.40(4) 2_646 3_656
N3 Na Na 137.74(5) . 3_656
N5 Na Na 78.35(4) 4_565 3_656
O1 Na Na 114.85(4) 3_666 3_656
O3 Na Na 89.59(4) . 4_565
O3 Na Na 130.29(4) 3_656 4_565
O2 Na Na 35.04(3) 3_666 4_565
O2 Na Na 155.03(4) 2_646 4_565
N3 Na Na 77.85(4) . 4_565
N5 Na Na 56.89(3) 4_565 4_565
O1 Na Na 78.32(3) 3_666 4_565
Na Na Na 118.91(3) 3_656 4_565
O3 Na Na 112.88(4) . 4_566
O3 Na Na 93.36(4) 3_656 4_566
O2 Na Na 97.14(4) 3_666 4_566
O2 Na Na 34.70(3) 2_646 4_566
N3 Na Na 76.69(4) . 4_566
N5 Na Na 154.49(3) 4_565 4_566
O1 Na Na 67.73(3) 3_666 4_566
Na Na Na 109.60(3) 3_656 4_566
Na Na Na 129.06(3) 4_565 4_566
Na O3 Na 83.32(5) . 3_656
Na O3 H3B 108.0(16) . .
Na O3 H3B 126.2(16) 3_656 .
Na O3 H3A 110(2) . .
Na O3 H3A 114(2) 3_656 .
H3B O3 H3A 111(3) . .

loop_
_geom_bond_atom_site_label_1
_geom_bond_atom_site_label_2
_geom_bond_distance
_geom_bond_site_symmetry_2
O1 N6 1.2422(17) .
O1 Na 2.9827(15) 3_666
O2 N6 1.2552(17) .
O2 Na 2.4333(13) 3_666
O2 Na 2.4538(13) 2_656
N3 N2 1.295(2) .
N3 N4 1.344(2) .
N3 Na 2.4911(16) .
N1 C1 1.317(2) .
N1 N2 1.363(2) .
N4 C1 1.340(2) .
N4 N5 1.3967(18) .
N5 N6 1.338(2) .
N5 Na 2.5937(16) 4_566
C1 C1 1.452(3) 3_566
Na O3 2.3681(15) .
O3 H3B 0.91(3) .
O3 H3A 0.76(3) .

loop_
_geom_hbond_atom_site_label_D
_geom_hbond_atom_site_label_H
_geom_hbond_atom_site_label_A
_geom_hbond_distance_DH
_geom_hbond_distance_HA
_geom_hbond_distance_DA
_geom_hbond_angle_DHA
_geom_hbond_site_symmetry_A
O3 H3B O1 0.91(3) 2.03(3) 2.9122(19) 164(2) 2_645
O3 H3A N1 0.76(3) 2.26(3) 3.024(2) 177(3) 4_666

loop_
_geom_torsion_atom_site_label_1
_geom_torsion_atom_site_label_2
_geom_torsion_atom_site_label_3
_geom_torsion_atom_site_label_4
_geom_torsion
_geom_torsion_site_symmetry_1
_geom_torsion_site_symmetry_4
N4 N3 N2 N1 -0.2(2) . .
Na N3 N2 N1 165.26(12) . .
C1 N1 N2 N3 -0.8(2) . .
N2 N3 N4 C1 1.07(19) . .
Na N3 N4 C1 -167.01(10) . .
N2 N3 N4 N5 175.81(14) . .
Na N3 N4 N5 7.73(18) . .
C1 N4 N5 N6 -80.3(2) . .
N3 N4 N5 N6 106.35(16) . .
C1 N4 N5 Na 97.87(19) . 4_566
N3 N4 N5 Na -75.47(17) . 4_566
Na O1 N6 O2 3.36(13) 3_666 .
Na O1 N6 N5 -177.29(14) 3_666 .
Na O2 N6 O1 -4.35(17) 3_666 .
Na O2 N6 O1 142.51(12) 2_656 .
Na O2 N6 N5 176.25(10) 3_666 .
Na O2 N6 N5 -36.9(2) 2_656 .
N4 N5 N6 O1 -2.2(2) . .
Na N5 N6 O1 179.59(11) 4_566 .
N4 N5 N6 O2 177.21(13) . .
Na N5 N6 O2 -1.03(18) 4_566 .
N2 N1 C1 N4 1.44(19) . .
N2 N1 C1 C1 -178.0(2) . 3_566
N3 N4 C1 N1 -1.60(19) . .
N5 N4 C1 N1 -175.55(15) . .
N3 N4 C1 C1 177.85(19) . 3_566
N5 N4 C1 C1 3.9(3) . 3_566
